data_7237013
loop_
_publ_author_name
'Lunchev, Andrey V.'
'Hendrata, Vincent C.'
'Jaggi, Aparna'
'Morris, Samuel A.'
'Ganguly, Rakesh'
'Chen, Xiaoxuan'
'Sun, Handong'
'Grimsdale, Andrew C.'

_publ_section_title
;
 A Friedl\"ander route to 5,7-diazapentacenes
;
_journal_issue 14
_journal_name_full 'Journal of Materials Chemistry C'
_journal_page_first 3715
_journal_paper_doi 10.1039/C7TC05057G
_journal_volume 6
_journal_year 2018
_chemical_formula_sum 'C40 H44 N2'
_chemical_formula_weight 552.77
_chemical_name_systematic 7,9-dihexyl-5,6,10,11-tetrahydrobenzo[h]benzo[7,8]quinolino[3,2-b]acridine
_space_group_crystal_system triclinic
_space_group_IT_number 2
_space_group_name_Hall '-P 1'
_space_group_name_H-M_alt 'P -1'
_atom_sites_solution_hydrogens mixed
_audit_creation_method SHELXL-2016/6
_audit_update_record
;
2017-11-03 deposited with the CCDC.
2018-01-03 downloaded from the CCDC.
;
_cell_angle_alpha 89.365(2)
_cell_angle_beta 86.918(2)
_cell_angle_gamma 74.577(2)
_cell_formula_units_Z 2
_cell_length_a 8.8518(19)
_cell_length_b 12.613(3)
_cell_length_c 14.689(3)
_cell_measurement_reflns_used 4526
_cell_measurement_temperature 296(2)
_cell_measurement_theta_max 20.94
_cell_measurement_theta_min 2.17
_cell_volume 1578.6(6)
_computing_cell_refinement 'Bruker SAINT'
_computing_data_collection 'Bruker APEX2'
_computing_data_reduction 'Bruker SAINT'
_computing_molecular_graphics 'Bruker SHELXTL'
_computing_publication_material 'Bruker SHELXTL'
_computing_structure_refinement 'SHELXL-2014 (Sheldrick 2014)'
_computing_structure_solution 'SHELXS-97 (Sheldrick 2008)'
_diffrn_ambient_temperature 296(2)
_diffrn_measured_fraction_theta_full 1.000
_diffrn_measured_fraction_theta_max 0.998
_diffrn_measurement_device_type 'Bruker APEX-II CCD'
_diffrn_measurement_method '\f and \w scans'
_diffrn_radiation_monochromator graphite
_diffrn_radiation_type MoK\a
_diffrn_radiation_wavelength 0.71073
_diffrn_reflns_av_R_equivalents 0.0490
_diffrn_reflns_av_unetI/netI 0.0422
_diffrn_reflns_Laue_measured_fraction_full 1.000
_diffrn_reflns_Laue_measured_fraction_max 0.998
_diffrn_reflns_limit_h_max 10
_diffrn_reflns_limit_h_min -10
_diffrn_reflns_limit_k_max 15
_diffrn_reflns_limit_k_min -15
_diffrn_reflns_limit_l_max 17
_diffrn_reflns_limit_l_min -17
_diffrn_reflns_number 28454
_diffrn_reflns_point_group_measured_fraction_full 1.000
_diffrn_reflns_point_group_measured_fraction_max 0.998
_diffrn_reflns_theta_full 25.000
_diffrn_reflns_theta_max 25.420
_diffrn_reflns_theta_min 1.675
_diffrn_source 'sealed tube'
_exptl_absorpt_coefficient_mu 0.067
_exptl_absorpt_correction_T_max 0.8620
_exptl_absorpt_correction_T_min 0.8100
_exptl_absorpt_correction_type multi-scan
_exptl_absorpt_process_details 'sadabs (G.M. Sheldrick)'
_exptl_crystal_colour 'Light yellow'
_exptl_crystal_density_diffrn 1.163
_exptl_crystal_description parrallelepiped
_exptl_crystal_F_000 596
_exptl_crystal_size_max 0.4
_exptl_crystal_size_mid 0.12
_exptl_crystal_size_min 0.12
_refine_diff_density_max 0.291
_refine_diff_density_min -0.204
_refine_diff_density_rms 0.039
_refine_ls_extinction_method none
_refine_ls_goodness_of_fit_ref 1.046
_refine_ls_hydrogen_treatment mixed
_refine_ls_matrix_type full
_refine_ls_number_parameters 387
_refine_ls_number_reflns 5823
_refine_ls_number_restraints 1
_refine_ls_restrained_S_all 1.054
_refine_ls_R_factor_all 0.1005
_refine_ls_R_factor_gt 0.0623
_refine_ls_shift/su_max 0.000
_refine_ls_shift/su_mean 0.000
_refine_ls_structure_factor_coef Fsqd
_refine_ls_weighting_details 'w=1/[\s^2^(Fo^2^)+(0.0613P)^2^+0.7456P] where P=(Fo^2^+2Fc^2^)/3'
_refine_ls_weighting_scheme calc
_refine_ls_wR_factor_gt 0.1391
_refine_ls_wR_factor_ref 0.1582
_reflns_Friedel_coverage 0.000
_reflns_number_gt 3871
_reflns_number_total 5823
_reflns_threshold_expression 'I > 2\s(I)'
_cod_data_source_file c7tc05057g2.cif
_cod_data_source_block shelx
_cod_database_code 7237013
_shelx_shelxl_version_number 2016/6
_shelx_space_group_comment
;
The symmetry employed for this shelxl refinement is uniquely defined
by the following loop, which should always be used as a source of
symmetry information in preference to the above space-group names.
They are only intended as comments.
;

loop_
_space_group_symop_operation_xyz
'x, y, z'
'-x, -y, -z'

loop_
_atom_site_label
_atom_site_type_symbol
_atom_site_fract_x
_atom_site_fract_y
_atom_site_fract_z
_atom_site_U_iso_or_equiv
_atom_site_adp_type
_atom_site_occupancy
_atom_site_site_symmetry_order
_atom_site_calc_flag
_atom_site_refinement_flags_posn
_atom_site_refinement_flags_adp
C1 C 0.2955(3) 0.7773(2) 0.81766(18) 0.0530(7) Uani 1 1 d . .
H1 H 0.251654 0.787956 0.761041 0.064 Uiso 1 1 calc R U
C2 C 0.2249(4) 0.8448(3) 0.8902(2) 0.0715(9) Uani 1 1 d . .
H2 H 0.133616 0.900377 0.882440 0.086 Uiso 1 1 calc R U
C3 C 0.2906(4) 0.8293(3) 0.9742(2) 0.0786(10) Uani 1 1 d . .
H3 H 0.243877 0.875113 1.022768 0.094 Uiso 1 1 calc R U
C4 C 0.4237(4) 0.7470(2) 0.98626(18) 0.0639(8) Uani 1 1 d . .
H4 H 0.466771 0.737427 1.043121 0.077 Uiso 1 1 calc R U
C5 C 0.4958(3) 0.6773(2) 0.91473(16) 0.0457(6) Uani 1 1 d . .
C6 C 0.4314(3) 0.69387(19) 0.82898(15) 0.0391(6) Uani 1 1 d . .
C7 C 0.6427(3) 0.5876(2) 0.92474(17) 0.0523(7) Uani 1 1 d . .
H7A H 0.651926 0.566511 0.988328 0.063 Uiso 1 1 calc R U
H7B H 0.732646 0.614259 0.905750 0.063 Uiso 1 1 calc R U
C8 C 0.6429(3) 0.4878(2) 0.86765(15) 0.0478(6) Uani 1 1 d . .
H8A H 0.743651 0.433861 0.870541 0.057 Uiso 1 1 calc R U
H8B H 0.562691 0.454526 0.892586 0.057 Uiso 1 1 calc R U
C9 C 0.6122(3) 0.51876(18) 0.76912(15) 0.0349(5) Uani 1 1 d . .
C10 C 0.5102(3) 0.62128(18) 0.75212(14) 0.0334(5) Uani 1 1 d . .
C11 C 0.6746(2) 0.44675(17) 0.69546(15) 0.0323(5) Uani 1 1 d . .
C12 C 0.6280(2) 0.48375(17) 0.60874(14) 0.0295(5) Uani 1 1 d . .
C13 C 0.5331(2) 0.59018(17) 0.59834(14) 0.0301(5) Uani 1 1 d . .
C14 C 0.6640(3) 0.41345(18) 0.52339(14) 0.0296(5) Uani 1 1 d . .
C15 C 0.7144(2) 0.47797(17) 0.44516(14) 0.0297(5) Uani 1 1 d . .
C16 C 0.6239(2) 0.58584(17) 0.43573(14) 0.0300(5) Uani 1 1 d . .
C17 C 0.4862(3) 0.62768(18) 0.50328(14) 0.0297(5) Uani 1 1 d . .
C18 C 0.8337(2) 0.43388(18) 0.37915(15) 0.0323(5) Uani 1 1 d . .
C19 C 0.8527(2) 0.50138(19) 0.30512(15) 0.0339(5) Uani 1 1 d . .
C20 C 0.7590(3) 0.60961(19) 0.30356(14) 0.0339(5) Uani 1 1 d . .
C21 C 0.9719(3) 0.4621(2) 0.22670(16) 0.0464(6) Uani 1 1 d . .
H21A H 0.992133 0.383040 0.220102 0.056 Uiso 1 1 calc R U
H21B H 1.069754 0.478204 0.239789 0.056 Uiso 1 1 calc R U
C22 C 0.9135(3) 0.5175(2) 0.13823(17) 0.0547(7) Uani 1 1 d . .
H22A H 0.996676 0.497418 0.090832 0.066 Uiso 1 1 calc R U
H22B H 0.826084 0.491313 0.119899 0.066 Uiso 1 1 calc R U
C23 C 0.8621(3) 0.6401(2) 0.14736(16) 0.0459(6) Uani 1 1 d . .
C24 C 0.7810(3) 0.6847(2) 0.22840(15) 0.0384(6) Uani 1 1 d . .
C25 C 0.7239(3) 0.7977(2) 0.23726(18) 0.0523(7) Uani 1 1 d . .
H25 H 0.668672 0.827551 0.290729 0.063 Uiso 1 1 calc R U
C26 C 0.7483(4) 0.8667(2) 0.1674(2) 0.0659(8) Uani 1 1 d . .
H26 H 0.709155 0.942481 0.173619 0.079 Uiso 1 1 calc R U
C27 C 0.8310(4) 0.8223(3) 0.0883(2) 0.0711(9) Uani 1 1 d . .
H27 H 0.849103 0.868415 0.041501 0.085 Uiso 1 1 calc R U
C28 C 0.8868(4) 0.7104(3) 0.07847(18) 0.0625(8) Uani 1 1 d . .
H28 H 0.941990 0.681325 0.024772 0.075 Uiso 1 1 calc R U
C29 C 0.7824(3) 0.33428(18) 0.71060(16) 0.0385(6) Uani 1 1 d . .
H29A H 0.846907 0.337951 0.761217 0.046 Uiso 1 1 calc R U
H29B H 0.851795 0.312668 0.656727 0.046 Uiso 1 1 calc R U
C30 C 0.6952(3) 0.24681(19) 0.73071(19) 0.0494(7) Uani 1 1 d . .
H30A H 0.621193 0.270834 0.782294 0.059 Uiso 1 1 calc R U
H30B H 0.635431 0.240432 0.678541 0.059 Uiso 1 1 calc R U
C31 C 0.8003(3) 0.1351(2) 0.7514(2) 0.0574(7) Uani 1 1 d . .
H31A H 0.862095 0.141452 0.802684 0.069 Uiso 1 1 calc R U
H31B H 0.872358 0.109770 0.699225 0.069 Uiso 1 1 calc R U
C32 C 0.7090(4) 0.0494(2) 0.7739(2) 0.0687(9) Uani 1 1 d . .
H32A H 0.629066 0.079213 0.821503 0.082 Uiso 1 1 calc R U
H32B H 0.655659 0.038513 0.720247 0.082 Uiso 1 1 calc R U
C33 C 0.8034(5) -0.0581(3) 0.8038(3) 0.0884(11) Uani 1 1 d . .
H33A H 0.856189 -0.047767 0.857889 0.106 Uiso 1 1 calc R U
H33B H 0.883503 -0.088324 0.756466 0.106 Uiso 1 1 calc R U
C34 C 0.7103(6) -0.1399(3) 0.8248(3) 0.1223(17) Uani 1 1 d . .
H34A H 0.779333 -0.207965 0.843820 0.183 Uiso 1 1 calc R U
H34B H 0.632442 -0.111737 0.872805 0.183 Uiso 1 1 calc R U
H34C H 0.659788 -0.152341 0.771266 0.183 Uiso 1 1 calc R U
C35 C 0.9401(3) 0.31968(18) 0.38879(16) 0.0379(6) Uani 1 1 d . .
H35A H 0.970371 0.287085 0.328815 0.045 Uiso 1 1 calc R U
H35B H 0.883967 0.274409 0.422808 0.045 Uiso 1 1 calc R U
C36 C 1.0868(3) 0.3217(2) 0.4377(2) 0.0606(8) Uani 1 1 d . .
H36A H 1.140818 0.368253 0.403640 0.073 Uiso 1 1 calc R U
H36B H 1.055011 0.354859 0.497315 0.073 Uiso 1 1 calc R U
C37 C 1.2009(4) 0.2100(3) 0.4498(2) 0.0734(9) Uani 1 1 d . .
H37A H 1.219610 0.171966 0.391517 0.088 Uiso 1 1 calc R U
H37B H 1.300096 0.220701 0.467025 0.088 Uiso 1 1 calc R U
C38 C 1.1491(4) 0.1390(3) 0.5182(3) 0.0811(10) Uani 1 1 d . .
H38A H 1.051167 0.126444 0.500635 0.097 Uiso 1 1 calc R U
H38B H 1.129308 0.176718 0.576576 0.097 Uiso 1 1 calc R U
C39 C 1.2699(5) 0.0275(3) 0.5290(3) 0.1174(16) Uani 1 1 d D .
H39A H 1.284862 -0.011537 0.471261 0.141 Uiso 1 1 calc R U
H39B H 1.369524 0.040628 0.542453 0.141 Uiso 1 1 calc R U
C40 C 1.2263(7) -0.0443(4) 0.6015(3) 0.152(2) Uani 1 1 d D .
H40A H 1.307397 -0.111946 0.603874 0.228 Uiso 1 1 calc R U
H40B H 1.214094 -0.007378 0.659343 0.228 Uiso 1 1 calc R U
H40C H 1.129298 -0.059626 0.588039 0.228 Uiso 1 1 calc R U
N1 N 0.4738(2) 0.65924(14) 0.66749(12) 0.0333(4) Uani 1 1 d . .
N2 N 0.6463(2) 0.65289(14) 0.36879(12) 0.0332(4) Uani 1 1 d . .
H14 H 0.743(2) 0.3481(16) 0.5316(12) 0.017(5) Uiso 1 1 d . .
H17 H 0.456(2) 0.7054(16) 0.5024(12) 0.017(5) Uiso 1 1 d . .

loop_
_atom_site_aniso_label
_atom_site_aniso_U_11
_atom_site_aniso_U_22
_atom_site_aniso_U_33
_atom_site_aniso_U_23
_atom_site_aniso_U_13
_atom_site_aniso_U_12
C1 0.0577(17) 0.0517(17) 0.0453(15) -0.0059(12) 0.0027(13) -0.0080(14)
C2 0.073(2) 0.065(2) 0.062(2) -0.0109(16) 0.0112(16) 0.0051(17)
C3 0.102(3) 0.071(2) 0.0490(19) -0.0165(16) 0.0192(18) -0.002(2)
C4 0.094(2) 0.0612(19) 0.0346(15) -0.0054(13) 0.0057(15) -0.0191(18)
C5 0.0602(17) 0.0476(15) 0.0314(13) -0.0008(11) 0.0045(12) -0.0196(13)
C6 0.0465(14) 0.0347(13) 0.0374(13) -0.0015(10) 0.0056(11) -0.0148(12)
C7 0.0661(18) 0.0585(18) 0.0317(13) 0.0008(12) -0.0065(12) -0.0147(15)
C8 0.0584(16) 0.0485(16) 0.0341(13) 0.0044(11) -0.0021(12) -0.0105(13)
C9 0.0425(13) 0.0332(13) 0.0320(12) 0.0033(10) -0.0010(10) -0.0154(11)
C10 0.0382(13) 0.0348(13) 0.0312(12) 0.0004(10) -0.0004(10) -0.0168(11)
C11 0.0330(12) 0.0290(12) 0.0362(12) 0.0036(10) -0.0024(10) -0.0105(10)
C12 0.0292(11) 0.0263(12) 0.0345(12) 0.0016(9) -0.0015(9) -0.0099(10)
C13 0.0329(12) 0.0281(12) 0.0316(12) -0.0005(9) 0.0016(9) -0.0128(10)
C14 0.0290(12) 0.0231(12) 0.0336(12) 0.0009(9) -0.0008(9) -0.0018(10)
C15 0.0311(12) 0.0290(12) 0.0313(12) 0.0014(9) -0.0030(9) -0.0118(10)
C16 0.0306(12) 0.0293(12) 0.0319(12) 0.0011(9) -0.0013(9) -0.0110(10)
C17 0.0351(12) 0.0194(12) 0.0330(12) 0.0006(9) -0.0006(9) -0.0046(10)
C18 0.0283(12) 0.0330(12) 0.0369(12) -0.0035(10) -0.0020(10) -0.0101(10)
C19 0.0305(12) 0.0407(14) 0.0321(12) -0.0009(10) 0.0007(9) -0.0126(10)
C20 0.0315(12) 0.0416(14) 0.0316(12) 0.0032(10) -0.0013(10) -0.0151(11)
C21 0.0446(14) 0.0508(16) 0.0407(14) 0.0009(12) 0.0068(11) -0.0092(12)
C22 0.0588(17) 0.0681(19) 0.0355(14) -0.0037(13) 0.0068(12) -0.0156(15)
C23 0.0464(15) 0.0597(17) 0.0334(13) 0.0069(12) -0.0035(11) -0.0174(13)
C24 0.0355(13) 0.0454(15) 0.0367(13) 0.0084(11) -0.0030(10) -0.0148(11)
C25 0.0584(17) 0.0520(17) 0.0470(15) 0.0126(13) 0.0037(13) -0.0176(14)
C26 0.082(2) 0.0547(18) 0.0604(19) 0.0191(15) 0.0056(16) -0.0200(16)
C27 0.088(2) 0.079(2) 0.0509(18) 0.0265(16) 0.0025(16) -0.0332(19)
C28 0.072(2) 0.079(2) 0.0377(15) 0.0097(14) 0.0039(14) -0.0254(17)
C29 0.0430(14) 0.0365(13) 0.0357(13) 0.0042(10) -0.0063(10) -0.0095(11)
C30 0.0550(16) 0.0386(15) 0.0562(16) 0.0075(12) -0.0093(13) -0.0142(13)
C31 0.0641(18) 0.0390(15) 0.0689(19) 0.0096(13) -0.0140(15) -0.0114(14)
C32 0.075(2) 0.0472(18) 0.085(2) 0.0062(16) -0.0161(17) -0.0163(16)
C33 0.104(3) 0.055(2) 0.104(3) 0.0171(19) -0.001(2) -0.019(2)
C34 0.160(4) 0.068(3) 0.147(4) 0.019(3) 0.025(3) -0.053(3)
C35 0.0363(13) 0.0345(13) 0.0408(13) -0.0026(10) 0.0034(10) -0.0066(11)
C36 0.0462(16) 0.0485(17) 0.087(2) 0.0048(15) -0.0201(15) -0.0092(13)
C37 0.0521(18) 0.068(2) 0.095(2) 0.0083(18) -0.0160(17) -0.0045(16)
C38 0.078(2) 0.064(2) 0.095(3) 0.0164(19) -0.023(2) -0.0056(18)
C39 0.117(3) 0.088(3) 0.124(4) 0.036(3) -0.014(3) 0.014(3)
C40 0.200(6) 0.083(3) 0.159(5) 0.038(3) -0.041(4) -0.006(4)
N1 0.0365(10) 0.0306(10) 0.0338(10) -0.0009(8) 0.0002(8) -0.0109(8)
N2 0.0336(10) 0.0333(11) 0.0336(10) 0.0051(8) -0.0010(8) -0.0112(8)

loop_
_atom_type_symbol
_atom_type_description
_atom_type_scat_dispersion_real
_atom_type_scat_dispersion_imag
_atom_type_scat_source
C C 0.0033 0.0016 'International Tables Vol C Tables 4.2.6.8 and 6.1.1.4'
H H 0.0000 0.0000 'International Tables Vol C Tables 4.2.6.8 and 6.1.1.4'
N N 0.0061 0.0033 'International Tables Vol C Tables 4.2.6.8 and 6.1.1.4'

loop_
_geom_angle_atom_site_label_1
_geom_angle_atom_site_label_2
_geom_angle_atom_site_label_3
_geom_angle
_geom_angle_site_symmetry_1
_geom_angle_site_symmetry_3
C2 C1 C6 120.3(3) . .
C2 C1 H1 119.8 . .
C6 C1 H1 119.8 . .
C3 C2 C1 119.8(3) . .
C3 C2 H2 120.1 . .
C1 C2 H2 120.1 . .
C4 C3 C2 120.4(3) . .
C4 C3 H3 119.8 . .
C2 C3 H3 119.8 . .
C3 C4 C5 120.9(3) . .
C3 C4 H4 119.5 . .
C5 C4 H4 119.5 . .
C4 C5 C6 118.9(3) . .
C4 C5 C7 122.6(2) . .
C6 C5 C7 118.5(2) . .
C1 C6 C5 119.6(2) . .
C1 C6 C10 121.4(2) . .
C5 C6 C10 119.0(2) . .
C5 C7 C8 111.1(2) . .
C5 C7 H7A 109.4 . .
C8 C7 H7A 109.4 . .
C5 C7 H7B 109.4 . .
C8 C7 H7B 109.4 . .
H7A C7 H7B 108.0 . .
C9 C8 C7 111.4(2) . .
C9 C8 H8A 109.3 . .
C7 C8 H8A 109.3 . .
C9 C8 H8B 109.3 . .
C7 C8 H8B 109.3 . .
H8A C8 H8B 108.0 . .
C10 C9 C11 119.3(2) . .
C10 C9 C8 117.5(2) . .
C11 C9 C8 123.1(2) . .
N1 C10 C9 123.5(2) . .
N1 C10 C6 116.3(2) . .
C9 C10 C6 120.2(2) . .
C12 C11 C9 116.8(2) . .
C12 C11 C29 122.0(2) . .
C9 C11 C29 121.2(2) . .
C13 C12 C11 119.46(19) . .
C13 C12 C14 115.82(19) . .
C11 C12 C14 124.59(19) . .
N1 C13 C12 124.2(2) . .
N1 C13 C17 117.78(19) . .
C12 C13 C17 117.95(19) . .
C12 C14 C15 109.75(18) . .
C12 C14 C17 111.32(16) . 2_666
C15 C14 C17 110.00(17) . 2_666
C12 C14 H14 112.1(11) . .
C15 C14 H14 109.4(11) . .
C17 C14 H14 104.1(11) 2_666 .
C16 C15 C18 119.12(19) . .
C16 C15 C14 115.96(19) . .
C18 C15 C14 124.66(19) . .
N2 C16 C15 124.3(2) . .
N2 C16 C17 117.78(18) . .
C15 C16 C17 117.84(18) . .
C16 C17 C13 109.78(17) . .
C16 C17 C14 111.24(17) . 2_666
C13 C17 C14 110.53(17) . 2_666
C16 C17 H17 109.5(11) . .
C13 C17 H17 108.7(11) . .
C14 C17 H17 107.1(11) 2_666 .
C15 C18 C19 117.3(2) . .
C15 C18 C35 121.1(2) . .
C19 C18 C35 121.58(19) . .
C20 C19 C18 119.0(2) . .
C20 C19 C21 118.3(2) . .
C18 C19 C21 122.7(2) . .
N2 C20 C19 123.4(2) . .
N2 C20 C24 116.1(2) . .
C19 C20 C24 120.4(2) . .
C19 C21 C22 111.1(2) . .
C19 C21 H21A 109.4 . .
C22 C21 H21A 109.4 . .
C19 C21 H21B 109.4 . .
C22 C21 H21B 109.4 . .
H21A C21 H21B 108.0 . .
C23 C22 C21 112.0(2) . .
C23 C22 H22A 109.2 . .
C21 C22 H22A 109.2 . .
C23 C22 H22B 109.2 . .
C21 C22 H22B 109.2 . .
H22A C22 H22B 107.9 . .
C28 C23 C24 119.0(3) . .
C28 C23 C22 123.0(2) . .
C24 C23 C22 117.9(2) . .
C25 C24 C23 119.5(2) . .
C25 C24 C20 121.4(2) . .
C23 C24 C20 119.1(2) . .
C26 C25 C24 120.6(3) . .
C26 C25 H25 119.7 . .
C24 C25 H25 119.7 . .
C27 C26 C25 119.6(3) . .
C27 C26 H26 120.2 . .
C25 C26 H26 120.2 . .
C28 C27 C26 120.2(3) . .
C28 C27 H27 119.9 . .
C26 C27 H27 119.9 . .
C27 C28 C23 120.9(3) . .
C27 C28 H28 119.5 . .
C23 C28 H28 119.5 . .
C11 C29 C30 113.2(2) . .
C11 C29 H29A 108.9 . .
C30 C29 H29A 108.9 . .
C11 C29 H29B 108.9 . .
C30 C29 H29B 108.9 . .
H29A C29 H29B 107.8 . .
C31 C30 C29 114.0(2) . .
C31 C30 H30A 108.7 . .
C29 C30 H30A 108.7 . .
C31 C30 H30B 108.7 . .
C29 C30 H30B 108.7 . .
H30A C30 H30B 107.6 . .
C30 C31 C32 112.9(2) . .
C30 C31 H31A 109.0 . .
C32 C31 H31A 109.0 . .
C30 C31 H31B 109.0 . .
C32 C31 H31B 109.0 . .
H31A C31 H31B 107.8 . .
C33 C32 C31 115.6(3) . .
C33 C32 H32A 108.4 . .
C31 C32 H32A 108.4 . .
C33 C32 H32B 108.4 . .
C31 C32 H32B 108.4 . .
H32A C32 H32B 107.5 . .
C32 C33 C34 114.1(3) . .
C32 C33 H33A 108.7 . .
C34 C33 H33A 108.7 . .
C32 C33 H33B 108.7 . .
C34 C33 H33B 108.7 . .
H33A C33 H33B 107.6 . .
C33 C34 H34A 109.5 . .
C33 C34 H34B 109.5 . .
H34A C34 H34B 109.5 . .
C33 C34 H34C 109.5 . .
H34A C34 H34C 109.5 . .
H34B C34 H34C 109.5 . .
C18 C35 C36 111.26(19) . .
C18 C35 H35A 109.4 . .
C36 C35 H35A 109.4 . .
C18 C35 H35B 109.4 . .
C36 C35 H35B 109.4 . .
H35A C35 H35B 108.0 . .
C37 C36 C35 114.7(2) . .
C37 C36 H36A 108.6 . .
C35 C36 H36A 108.6 . .
C37 C36 H36B 108.6 . .
C35 C36 H36B 108.6 . .
H36A C36 H36B 107.6 . .
C38 C37 C36 114.9(3) . .
C38 C37 H37A 108.5 . .
C36 C37 H37A 108.5 . .
C38 C37 H37B 108.5 . .
C36 C37 H37B 108.5 . .
H37A C37 H37B 107.5 . .
C37 C38 C39 112.9(3) . .
C37 C38 H38A 109.0 . .
C39 C38 H38A 109.0 . .
C37 C38 H38B 109.0 . .
C39 C38 H38B 109.0 . .
H38A C38 H38B 107.8 . .
C40 C39 C38 114.6(4) . .
C40 C39 H39A 108.6 . .
C38 C39 H39A 108.6 . .
C40 C39 H39B 108.6 . .
C38 C39 H39B 108.6 . .
H39A C39 H39B 107.6 . .
C39 C40 H40A 109.5 . .
C39 C40 H40B 109.5 . .
H40A C40 H40B 109.5 . .
C39 C40 H40C 109.5 . .
H40A C40 H40C 109.5 . .
H40B C40 H40C 109.5 . .
C13 N1 C10 116.55(19) . .
C16 N2 C20 116.65(19) . .

loop_
_geom_bond_atom_site_label_1
_geom_bond_atom_site_label_2
_geom_bond_distance
_geom_bond_site_symmetry_2
C1 C2 1.384(4) .
C1 C6 1.388(3) .
C1 H1 0.9300 .
C2 C3 1.382(4) .
C2 H2 0.9300 .
C3 C4 1.366(4) .
C3 H3 0.9300 .
C4 C5 1.391(4) .
C4 H4 0.9300 .
C5 C6 1.401(3) .
C5 C7 1.492(4) .
C6 C10 1.483(3) .
C7 C8 1.520(3) .
C7 H7A 0.9700 .
C7 H7B 0.9700 .
C8 C9 1.515(3) .
C8 H8A 0.9700 .
C8 H8B 0.9700 .
C9 C10 1.395(3) .
C9 C11 1.411(3) .
C10 N1 1.351(3) .
C11 C12 1.397(3) .
C11 C29 1.506(3) .
C12 C13 1.393(3) .
C12 C14 1.514(3) .
C13 N1 1.336(3) .
C13 C17 1.513(3) .
C14 C15 1.516(3) .
C14 C17 1.618(3) 2_666
C14 H14 0.939(19) .
C15 C16 1.393(3) .
C15 C18 1.398(3) .
C16 N2 1.331(3) .
C16 C17 1.513(3) .
C17 H17 0.945(19) .
C18 C19 1.404(3) .
C18 C35 1.507(3) .
C19 C20 1.397(3) .
C19 C21 1.513(3) .
C20 N2 1.353(3) .
C20 C24 1.486(3) .
C21 C22 1.518(3) .
C21 H21A 0.9700 .
C21 H21B 0.9700 .
C22 C23 1.496(4) .
C22 H22A 0.9700 .
C22 H22B 0.9700 .
C23 C28 1.385(4) .
C23 C24 1.399(3) .
C24 C25 1.385(3) .
C25 C26 1.383(3) .
C25 H25 0.9300 .
C26 C27 1.379(4) .
C26 H26 0.9300 .
C27 C28 1.373(4) .
C27 H27 0.9300 .
C28 H28 0.9300 .
C29 C30 1.524(3) .
C29 H29A 0.9700 .
C29 H29B 0.9700 .
C30 C31 1.506(3) .
C30 H30A 0.9700 .
C30 H30B 0.9700 .
C31 C32 1.536(4) .
C31 H31A 0.9700 .
C31 H31B 0.9700 .
C32 C33 1.468(4) .
C32 H32A 0.9700 .
C32 H32B 0.9700 .
C33 C34 1.502(5) .
C33 H33A 0.9700 .
C33 H33B 0.9700 .
C34 H34A 0.9600 .
C34 H34B 0.9600 .
C34 H34C 0.9600 .
C35 C36 1.523(3) .
C35 H35A 0.9700 .
C35 H35B 0.9700 .
C36 C37 1.515(4) .
C36 H36A 0.9700 .
C36 H36B 0.9700 .
C37 C38 1.474(4) .
C37 H37A 0.9700 .
C37 H37B 0.9700 .
C38 C39 1.536(5) .
C38 H38A 0.9700 .
C38 H38B 0.9700 .
C39 C40 1.492(4) .
C39 H39A 0.9700 .
C39 H39B 0.9700 .
C40 H40A 0.9600 .
C40 H40B 0.9600 .
C40 H40C 0.9600 .
